data_1513184
loop_
_publ_author_name
'Saugata Konar'
'Atanu Jana'
'Kinsuk Das'
'Sangita Ray'
'James A. Golen'
'Arnold L. Rheingold'
'Susanta Kumar Kar'

_publ_section_title
;
 A rare pentanuclear cadmium(II) complex and two new mononuclear zinc(II)
 complexes of pyrazole derived ditopic ligands - Synthesis, crystal
 structures and spectral studies
;
_journal_name_full
;
Inorganica Chimica Acta
;
_journal_page_first 144
_journal_page_last 151
_journal_paper_doi 10.1016/j.ica.2012.12.003
_journal_volume 397
_journal_year 2013
_chemical_formula_sum 'C22 H26 Cl2 N12 O11 Zn'
_chemical_formula_weight 770.82
_space_group_IT_number 2
_symmetry_cell_setting triclinic
_symmetry_space_group_name_Hall '-P 1'
_symmetry_space_group_name_H-M 'P -1'
_atom_sites_solution_hydrogens geom
_atom_sites_solution_primary direct
_atom_sites_solution_secondary difmap
_cell_angle_alpha 95.2900(10)
_cell_angle_beta 96.499(2)
_cell_angle_gamma 108.4850(10)
_cell_formula_units_Z 2
_cell_length_a 11.4714(14)
_cell_length_b 12.0739(14)
_cell_length_c 13.8484(17)
_cell_measurement_reflns_used 6683
_cell_measurement_temperature 100(2)
_cell_measurement_theta_max 23.94
_cell_measurement_theta_min 2.49
_cell_volume 1790.6(4)
_computing_cell_refinement 'Bruker SAINT'
_computing_data_collection 'Bruker APEX2'
_computing_data_reduction 'Bruker SAINT'
_computing_molecular_graphics 'Bruker SHELXTL'
_computing_publication_material 'Bruker SHELXTL'
_computing_structure_refinement 'SHELXL-97 (Sheldrick, 1997)'
_computing_structure_solution 'SHELXS-97 (Sheldrick, 1990)'
_diffrn_ambient_temperature 100(2)
_diffrn_measured_fraction_theta_full 0.986
_diffrn_measured_fraction_theta_max 0.983
_diffrn_measurement_device_type 'Bruker APEX-II CCD'
_diffrn_measurement_method '\f and \w scans'
_diffrn_radiation_monochromator graphite
_diffrn_radiation_source 'fine-focus sealed tube'
_diffrn_radiation_type MoK\a
_diffrn_radiation_wavelength 0.71073
_diffrn_reflns_av_R_equivalents 0.0450
_diffrn_reflns_av_sigmaI/netI 0.0542
_diffrn_reflns_limit_h_max 13
_diffrn_reflns_limit_h_min -13
_diffrn_reflns_limit_k_max 14
_diffrn_reflns_limit_k_min -14
_diffrn_reflns_limit_l_max 16
_diffrn_reflns_limit_l_min -16
_diffrn_reflns_number 21726
_diffrn_reflns_theta_full 25.00
_diffrn_reflns_theta_max 25.38
_diffrn_reflns_theta_min 1.49
_exptl_absorpt_coefficient_mu 0.902
_exptl_absorpt_correction_T_max 0.8059
_exptl_absorpt_correction_T_min 0.7430
_exptl_absorpt_correction_type multi-scan
_exptl_absorpt_process_details SADABS
_exptl_crystal_colour colourless
_exptl_crystal_density_diffrn 1.430
_exptl_crystal_density_method 'not measured'
_exptl_crystal_description block
_exptl_crystal_F_000 788
_exptl_crystal_size_max 0.35
_exptl_crystal_size_mid 0.30
_exptl_crystal_size_min 0.25
_refine_diff_density_max 1.003
_refine_diff_density_min -0.512
_refine_diff_density_rms 0.070
_refine_ls_extinction_method none
_refine_ls_goodness_of_fit_ref 1.068
_refine_ls_hydrogen_treatment constr
_refine_ls_matrix_type full
_refine_ls_number_parameters 334
_refine_ls_number_reflns 6476
_refine_ls_number_restraints 0
_refine_ls_restrained_S_all 1.068
_refine_ls_R_factor_all 0.0694
_refine_ls_R_factor_gt 0.0567
_refine_ls_shift/su_max 0.003
_refine_ls_shift/su_mean 0.000
_refine_ls_structure_factor_coef Fsqd
_refine_ls_weighting_details 'calc w=1/[\s^2^(Fo^2^)+(0.0976P)^2^+0.0000P] where P=(Fo^2^+2Fc^2^)/3'
_refine_ls_weighting_scheme calc
_refine_ls_wR_factor_gt 0.1545
_refine_ls_wR_factor_ref 0.1624
_reflns_number_gt 4893
_reflns_number_total 6476
_reflns_threshold_expression >2sigma(I)
_cod_data_source_file ICA-2013-397-144-151-2.cif
_cod_data_source_block sksk20
_cod_original_sg_symbol_H-M P-1
_cod_database_code 1513184

loop_
_symmetry_equiv_pos_as_xyz
'x, y, z'
'-x, -y, -z'

loop_
_atom_site_label
_atom_site_type_symbol
_atom_site_fract_x
_atom_site_fract_y
_atom_site_fract_z
_atom_site_U_iso_or_equiv
_atom_site_adp_type
_atom_site_occupancy
_atom_site_symmetry_multiplicity
_atom_site_calc_flag
_atom_site_refinement_flags
Zn1 Zn 0.38015(3) 0.20811(3) 0.47295(3) 0.03943(16) Uani 1 1 d .
O9 O 0.4931(2) 0.1600(2) 0.37034(18) 0.0500(6) Uani 1 1 d .
O10 O 0.5447(2) 0.25674(18) 0.58523(18) 0.0438(6) Uani 1 1 d .
N1 N 0.6502(3) 0.0800(3) 0.1406(2) 0.0582(8) Uani 1 1 d .
H1A H 0.6952 0.0342 0.1302 0.070 Uiso 1 1 calc R
N2 N 0.6103(3) 0.0961(3) 0.2264(2) 0.0580(8) Uani 1 1 d .
N3 N 0.4434(3) 0.2927(2) 0.2851(2) 0.0466(7) Uani 1 1 d .
H3A H 0.4445 0.3298 0.2332 0.056 Uiso 1 1 calc R
N4 N 0.3909(3) 0.3183(2) 0.3667(2) 0.0441(7) Uani 1 1 d .
N5 N 0.3930(3) 0.5033(3) 0.3253(3) 0.0582(9) Uani 1 1 d .
H5A H 0.4229 0.4942 0.2705 0.070 Uiso 1 1 calc R
H5B H 0.3771 0.5685 0.3423 0.070 Uiso 1 1 calc R
N6 N 0.3275(2) 0.3519(2) 0.5349(2) 0.0412(7) Uani 1 1 d .
N7 N 0.7966(4) 0.1255(4) 0.7817(3) 0.0784(11) Uani 1 1 d .
H7A H 0.8300 0.0795 0.8122 0.094 Uiso 1 1 calc R
N8 N 0.6889(3) 0.0884(4) 0.7275(2) 0.0656(10) Uani 1 1 d .
N9 N 0.4682(2) 0.0681(2) 0.6081(2) 0.0375(6) Uani 1 1 d .
H9A H 0.4743 0.0073 0.6362 0.045 Uiso 1 1 calc R
N10 N 0.3653(2) 0.0623(2) 0.54293(19) 0.0348(6) Uani 1 1 d .
N11 N 0.2447(3) -0.1212(3) 0.5762(3) 0.0679(11) Uani 1 1 d .
H11A H 0.3033 -0.1262 0.6207 0.081 Uiso 1 1 calc R
H11B H 0.1728 -0.1786 0.5625 0.081 Uiso 1 1 calc R
N12 N 0.1939(3) 0.0874(2) 0.4204(2) 0.0413(6) Uani 1 1 d .
C1 C 0.6551(5) 0.1324(4) -0.0277(3) 0.0756(13) Uani 1 1 d .
H1B H 0.7022 0.0776 -0.0324 0.113 Uiso 1 1 calc R
H1C H 0.7074 0.2109 -0.0379 0.113 Uiso 1 1 calc R
H1D H 0.5811 0.1046 -0.0779 0.113 Uiso 1 1 calc R
C2 C 0.6162(4) 0.1389(3) 0.0729(3) 0.0544(10) Uani 1 1 d .
C3 C 0.5490(4) 0.2002(4) 0.1155(3) 0.0600(10) Uani 1 1 d .
H3B H 0.5112 0.2509 0.0862 0.072 Uiso 1 1 calc R
C4 C 0.5476(3) 0.1727(3) 0.2105(3) 0.0446(8) Uani 1 1 d .
C5 C 0.4917(3) 0.2066(3) 0.2933(3) 0.0431(8) Uani 1 1 d .
C6 C 0.3720(3) 0.4192(3) 0.3821(3) 0.0430(8) Uani 1 1 d .
C7 C 0.3276(3) 0.4353(3) 0.4776(3) 0.0438(8) Uani 1 1 d .
C8 C 0.2917(3) 0.5297(3) 0.5096(3) 0.0539(10) Uani 1 1 d .
H8B H 0.2920 0.5883 0.4682 0.065 Uiso 1 1 calc R
C9 C 0.2558(4) 0.5398(3) 0.5994(4) 0.0631(12) Uani 1 1 d .
H9B H 0.2306 0.6046 0.6206 0.076 Uiso 1 1 calc R
C10 C 0.2566(3) 0.4542(3) 0.6595(3) 0.0560(10) Uani 1 1 d .
H10A H 0.2327 0.4588 0.7228 0.067 Uiso 1 1 calc R
C11 C 0.2935(3) 0.3618(3) 0.6237(3) 0.0459(8) Uani 1 1 d .
H11C H 0.2948 0.3026 0.6641 0.055 Uiso 1 1 calc R
C12 C 0.9775(6) 0.3033(8) 0.8487(6) 0.143(3) Uani 1 1 d .
H12A H 1.0062 0.2465 0.8822 0.215 Uiso 1 1 calc R
H12B H 0.9700 0.3638 0.8976 0.215 Uiso 1 1 calc R
H12C H 1.0375 0.3406 0.8065 0.215 Uiso 1 1 calc R
C13 C 0.8502(4) 0.2391(6) 0.7859(3) 0.0783(16) Uani 1 1 d .
C14 C 0.7704(4) 0.2848(4) 0.7238(4) 0.0814(16) Uani 1 1 d .
H14A H 0.7837 0.3629 0.7095 0.098 Uiso 1 1 calc R
C15 C 0.6706(3) 0.1844(3) 0.6915(3) 0.0446(8) Uani 1 1 d .
C16 C 0.5576(3) 0.1731(3) 0.6252(2) 0.0366(7) Uani 1 1 d .
C17 C 0.2648(3) -0.0267(3) 0.5295(3) 0.0400(8) Uani 1 1 d .
C18 C 0.1654(3) -0.0170(3) 0.4547(2) 0.0387(7) Uani 1 1 d .
C19 C 0.0537(3) -0.1063(3) 0.4234(3) 0.0480(9) Uani 1 1 d .
H19A H 0.0366 -0.1803 0.4473 0.058 Uiso 1 1 calc R
C20 C -0.0330(4) -0.0847(4) 0.3559(3) 0.0568(10) Uani 1 1 d .
H20A H -0.1112 -0.1439 0.3335 0.068 Uiso 1 1 calc R
C21 C -0.0055(4) 0.0212(4) 0.3222(3) 0.0600(10) Uani 1 1 d .
H21A H -0.0641 0.0371 0.2761 0.072 Uiso 1 1 calc R
C22 C 0.1085(3) 0.1053(3) 0.3559(3) 0.0514(9) Uani 1 1 d .
H22A H 0.1273 0.1793 0.3321 0.062 Uiso 1 1 calc R

loop_
_atom_site_aniso_label
_atom_site_aniso_U_11
_atom_site_aniso_U_22
_atom_site_aniso_U_33
_atom_site_aniso_U_23
_atom_site_aniso_U_13
_atom_site_aniso_U_12
Zn1 0.0466(3) 0.0323(2) 0.0425(3) 0.00691(15) 0.01245(18) 0.01494(17)
O9 0.0709(16) 0.0472(14) 0.0498(15) 0.0238(11) 0.0293(13) 0.0329(12)
O10 0.0445(13) 0.0307(12) 0.0581(15) 0.0049(10) 0.0082(11) 0.0152(10)
N1 0.0594(19) 0.076(2) 0.048(2) 0.0045(17) 0.0236(16) 0.0311(17)
N2 0.070(2) 0.071(2) 0.0451(19) 0.0123(16) 0.0232(17) 0.0345(18)
N3 0.0615(18) 0.0335(14) 0.0474(18) 0.0125(12) 0.0136(15) 0.0154(13)
N4 0.0515(16) 0.0365(15) 0.0507(18) 0.0083(12) 0.0165(14) 0.0199(13)
N5 0.073(2) 0.0359(16) 0.075(2) 0.0158(15) 0.0236(18) 0.0251(15)
N6 0.0389(14) 0.0361(14) 0.0475(18) 0.0044(12) 0.0070(13) 0.0109(12)
N7 0.079(3) 0.103(3) 0.060(2) 0.001(2) 0.011(2) 0.042(3)
N8 0.073(2) 0.106(3) 0.0423(19) 0.0175(19) 0.0191(18) 0.058(2)
N9 0.0463(15) 0.0367(14) 0.0350(15) 0.0077(11) 0.0136(12) 0.0180(12)
N10 0.0402(14) 0.0325(13) 0.0311(14) 0.0049(11) 0.0068(11) 0.0105(12)
N11 0.0450(17) 0.0395(17) 0.117(3) 0.0312(18) -0.0002(18) 0.0091(14)
N12 0.0467(16) 0.0385(15) 0.0382(16) 0.0034(12) 0.0106(13) 0.0125(12)
C1 0.098(3) 0.085(3) 0.051(3) 0.012(2) 0.039(3) 0.028(3)
C2 0.064(2) 0.060(2) 0.042(2) 0.0080(18) 0.0213(19) 0.018(2)
C3 0.070(3) 0.066(2) 0.051(2) 0.0190(19) 0.017(2) 0.027(2)
C4 0.053(2) 0.0370(17) 0.043(2) 0.0089(14) 0.0170(17) 0.0095(15)
C5 0.0515(19) 0.0317(16) 0.048(2) 0.0099(14) 0.0126(17) 0.0136(15)
C6 0.0405(17) 0.0290(16) 0.057(2) 0.0079(15) 0.0039(16) 0.0090(14)
C7 0.0371(17) 0.0294(16) 0.063(2) 0.0053(15) 0.0051(16) 0.0096(13)
C8 0.046(2) 0.0409(19) 0.083(3) 0.0132(19) 0.024(2) 0.0198(16)
C9 0.049(2) 0.042(2) 0.103(4) 0.002(2) 0.027(2) 0.0185(17)
C10 0.044(2) 0.052(2) 0.076(3) 0.001(2) 0.0237(19) 0.0175(17)
C11 0.0353(17) 0.0434(19) 0.057(2) 0.0003(16) 0.0085(16) 0.0119(14)
C12 0.080(4) 0.176(7) 0.149(7) -0.001(6) -0.036(4) 0.032(4)
C13 0.032(2) 0.138(5) 0.055(3) -0.021(3) 0.0002(19) 0.026(3)
C14 0.067(3) 0.070(3) 0.090(4) -0.013(3) 0.034(3) -0.002(2)
C15 0.0420(18) 0.058(2) 0.040(2) 0.0030(16) 0.0144(15) 0.0223(16)
C16 0.0380(16) 0.0365(17) 0.0356(18) -0.0017(14) 0.0123(14) 0.0123(14)
C17 0.0438(18) 0.0331(17) 0.048(2) 0.0020(14) 0.0132(15) 0.0182(15)
C18 0.0441(18) 0.0358(17) 0.0391(18) -0.0002(13) 0.0154(15) 0.0153(14)
C19 0.051(2) 0.0408(19) 0.050(2) -0.0012(16) 0.0123(18) 0.0135(16)
C20 0.051(2) 0.059(2) 0.051(2) 0.0030(18) 0.0046(18) 0.0076(18)
C21 0.050(2) 0.075(3) 0.047(2) 0.005(2) 0.0021(18) 0.013(2)
C22 0.055(2) 0.056(2) 0.043(2) 0.0088(17) 0.0078(18) 0.0171(18)

loop_
_atom_type_symbol
_atom_type_description
_atom_type_scat_dispersion_real
_atom_type_scat_dispersion_imag
_atom_type_scat_source
C C 0.0033 0.0016 'International Tables Vol C Tables 4.2.6.8 and 6.1.1.4'
H H 0.0000 0.0000 'International Tables Vol C Tables 4.2.6.8 and 6.1.1.4'
N N 0.0061 0.0033 'International Tables Vol C Tables 4.2.6.8 and 6.1.1.4'
O O 0.0106 0.0060 'International Tables Vol C Tables 4.2.6.8 and 6.1.1.4'
Cl Cl 0.1484 0.1585 'International Tables Vol C Tables 4.2.6.8 and 6.1.1.4'
Zn Zn 0.2839 1.4301 'International Tables Vol C Tables 4.2.6.8 and 6.1.1.4'

loop_
_geom_angle_atom_site_label_1
_geom_angle_atom_site_label_2
_geom_angle_atom_site_label_3
_geom_angle
N10 Zn1 N4 162.77(11)
N10 Zn1 N6 121.34(11)
N4 Zn1 N6 74.55(11)
N10 Zn1 N12 74.59(10)
N4 Zn1 N12 98.05(11)
N6 Zn1 N12 97.12(10)
N10 Zn1 O9 92.95(9)
N4 Zn1 O9 73.46(10)
N6 Zn1 O9 143.63(10)
N12 Zn1 O9 104.03(10)
N10 Zn1 O10 73.74(9)
N4 Zn1 O10 115.07(10)
N6 Zn1 O10 91.06(9)
N12 Zn1 O10 146.86(10)
O9 Zn1 O10 87.14(9)
C5 O9 Zn1 113.8(2)
C16 O10 Zn1 113.84(19)
C2 N1 N2 114.2(3)
N1 N2 C4 103.1(3)
C5 N3 N4 113.4(3)
C6 N4 N3 120.0(3)
C6 N4 Zn1 122.0(3)
N3 N4 Zn1 116.8(2)
C7 N6 C11 119.2(3)
C7 N6 Zn1 115.8(2)
C11 N6 Zn1 125.0(2)
N8 N7 C13 112.1(4)
N7 N8 C15 106.8(4)
C16 N9 N10 114.8(3)
C17 N10 N9 122.1(3)
C17 N10 Zn1 121.9(2)
N9 N10 Zn1 115.92(18)
C22 N12 C18 118.0(3)
C22 N12 Zn1 126.6(2)
C18 N12 Zn1 115.4(2)
N1 C2 C3 106.3(3)
N1 C2 C1 121.1(4)
C3 C2 C1 132.5(4)
C2 C3 C4 105.5(4)
N2 C4 C3 110.9(3)
N2 C4 C5 115.5(3)
C3 C4 C5 133.6(4)
O9 C5 N3 121.0(3)
O9 C5 C4 121.6(3)
N3 C5 C4 117.3(3)
N4 C6 N5 126.9(4)
N4 C6 C7 112.1(3)
N5 C6 C7 120.9(3)
N6 C7 C8 120.3(4)
N6 C7 C6 115.1(3)
C8 C7 C6 124.5(3)
C9 C8 C7 120.9(4)
C8 C9 C10 119.1(4)
C11 C10 C9 117.4(4)
N6 C11 C10 123.1(4)
N7 C13 C14 108.6(4)
N7 C13 C12 121.3(6)
C14 C13 C12 130.1(6)
C15 C14 C13 101.0(5)
N8 C15 C14 111.4(4)
N8 C15 C16 121.1(3)
C14 C15 C16 127.5(4)
O10 C16 N9 120.6(3)
O10 C16 C15 121.8(3)
N9 C16 C15 117.6(3)
N10 C17 N11 125.8(3)
N10 C17 C18 113.9(3)
N11 C17 C18 120.3(3)
N12 C18 C19 122.5(3)
N12 C18 C17 114.0(3)
C19 C18 C17 123.5(3)
C18 C19 C20 117.9(4)
C21 C20 C19 119.8(4)
C20 C21 C22 118.8(4)
N12 C22 C21 122.9(4)

loop_
_geom_bond_atom_site_label_1
_geom_bond_atom_site_label_2
_geom_bond_distance
Zn1 N10 2.056(3)
Zn1 N4 2.061(3)
Zn1 N6 2.150(3)
Zn1 N12 2.167(3)
Zn1 O9 2.186(2)
Zn1 O10 2.189(2)
O9 C5 1.253(4)
O10 C16 1.236(4)
N1 C2 1.325(5)
N1 N2 1.340(4)
N2 C4 1.358(5)
N3 C5 1.331(4)
N3 N4 1.395(4)
N4 C6 1.306(4)
N5 C6 1.320(4)
N6 C7 1.337(4)
N6 C11 1.338(5)
N7 N8 1.292(5)
N7 C13 1.306(7)
N8 C15 1.369(5)
N9 C16 1.334(4)
N9 N10 1.381(4)
N10 C17 1.284(4)
N11 C17 1.332(4)
N12 C22 1.331(5)
N12 C18 1.345(4)
C1 C2 1.513(5)
C2 C3 1.369(6)
C3 C4 1.386(5)
C4 C5 1.463(5)
C6 C7 1.488(5)
C7 C8 1.382(5)
C8 C9 1.360(6)
C9 C10 1.388(6)
C10 C11 1.384(5)
C12 C13 1.536(7)
C13 C14 1.454(8)
C14 C15 1.372(6)
C15 C16 1.462(5)
C17 C18 1.492(5)
C18 C19 1.380(5)
C19 C20 1.389(5)
C20 C21 1.357(6)
C21 C22 1.375(5)
